data_1565188
loop_
_publ_author_name
'Lindh, Linnea'
'Gordivska, Olga'
'Persson, Samuel'
'Michaels, Hannes'
'Fan, Hao'
'Chabera, Pavel'
'Rosemann, Nils W.'
'Gupta, Arvind Kumar'
'Benesperi, Iacopo'
'Uhlig, Jens'
'Prakash, Om'
'Sheibani, Esmaeil'
'Kj&#x00E6;r, Kasper Skov'
'Boschloo, Gerrit'
'Yartsev, Arkady'
'Freitag, Marina'
'Lomoth, Reiner'
'Persson, Petter'
'W\"arnmark, Kenneth'

_publ_section_title
;
 &#x000D; Dye-Sensitized Solar Cells based on Fe N-heterocyclic Carbene
 Photosensitizers with Improved Rod-like Push-Pull Functionality&#x000D;
;
_journal_name_full 'Chemical Science'
_journal_paper_doi 10.1039/D1SC02963K
_journal_year 2021
_chemical_formula_moiety '2(C28 H28 Fe N10 O4), 2(F6 P), 4(C H4 O), 2(C0.5 O0.25)'
_chemical_formula_sum 'C61 H72 F12 Fe2 N20 O12.5 P2'
_chemical_formula_weight 1687.02
_space_group_crystal_system orthorhombic
_space_group_IT_number 20
_space_group_name_Hall 'C 2c 2'
_space_group_name_H-M_alt 'C 2 2 21'
_atom_sites_solution_hydrogens geom
_audit_creation_date 2020-11-16
_audit_creation_method
;
Olex2 1.3
(compiled 2020.07.31 svn.rc2a77460 for OlexSys, GUI svn.r6145)
;
_audit_update_record
;
2020-11-19 deposited with the CCDC.	2021-11-11 downloaded from the CCDC.
;
_cell_angle_alpha 90
_cell_angle_beta 90
_cell_angle_gamma 90
_cell_formula_units_Z 2
_cell_length_a 15.2815(10)
_cell_length_b 16.2362(12)
_cell_length_c 15.2815(10)
_cell_measurement_reflns_used 6181
_cell_measurement_temperature 295
_cell_measurement_theta_max 24.5520
_cell_measurement_theta_min 3.8400
_cell_volume 3791.5(4)
_computing_molecular_graphics 'Olex2 1.3 (Dolomanov et al., 2009)'
_computing_publication_material 'Olex2 1.3 (Dolomanov et al., 2009)'
_computing_structure_refinement 'SHELXL 2018/3 (Sheldrick, 2015)'
_computing_structure_solution 'olex2.solve 1.3 (Bourhis et al., 2015)'
_diffrn_ambient_temperature 295.0
_diffrn_measured_fraction_theta_full 0.996
_diffrn_measured_fraction_theta_max 0.996
_diffrn_measurement_device_type 'Bruker APEX-II CCD'
_diffrn_measurement_method '\f and \w scans'
_diffrn_radiation_type MoK\a
_diffrn_radiation_wavelength 0.71073
_diffrn_reflns_av_unetI/netI 0.0652
_diffrn_reflns_Laue_measured_fraction_full 0.996
_diffrn_reflns_Laue_measured_fraction_max 0.996
_diffrn_reflns_limit_h_max 18
_diffrn_reflns_limit_h_min -18
_diffrn_reflns_limit_k_max 19
_diffrn_reflns_limit_k_min 0
_diffrn_reflns_limit_l_max 18
_diffrn_reflns_limit_l_min 0
_diffrn_reflns_number 3349
_diffrn_reflns_point_group_measured_fraction_full 0.997
_diffrn_reflns_point_group_measured_fraction_max 0.997
_diffrn_reflns_theta_full 24.989
_diffrn_reflns_theta_max 24.989
_diffrn_reflns_theta_min 3.662
_diffrn_standards_number 0
_exptl_absorpt_coefficient_mu 0.526
_exptl_absorpt_correction_T_max 1.00000
_exptl_absorpt_correction_T_min 0.72827
_exptl_absorpt_correction_type none
_exptl_absorpt_process_details SADABS
_exptl_crystal_colour 'metallic dark red'
_exptl_crystal_colour_lustre metallic
_exptl_crystal_colour_modifier dark
_exptl_crystal_colour_primary red
_exptl_crystal_density_diffrn 1.478
_exptl_crystal_description plate
_exptl_crystal_F_000 1736
_exptl_crystal_size_max 0.3
_exptl_crystal_size_mid 0.22
_exptl_crystal_size_min 0.12
_refine_diff_density_max 0.811
_refine_diff_density_min -0.650
_refine_diff_density_rms 0.096
_refine_ls_abs_structure_details
;
 Flack x determined using 872 quotients [(I+)-(I-)]/[(I+)+(I-)]
 (Parsons, Flack and Wagner, Acta Cryst. B69 (2013) 249-259).
;
_refine_ls_abs_structure_Flack -0.10(2)
_refine_ls_extinction_method none
_refine_ls_goodness_of_fit_ref 1.069
_refine_ls_hydrogen_treatment constr
_refine_ls_matrix_type full
_refine_ls_number_parameters 267
_refine_ls_number_reflns 3349
_refine_ls_number_restraints 51
_refine_ls_restrained_S_all 1.136
_refine_ls_R_factor_all 0.0844
_refine_ls_R_factor_gt 0.0702
_refine_ls_shift/su_max 0.000
_refine_ls_shift/su_mean 0.000
_refine_ls_structure_factor_coef Fsqd
_refine_ls_weighting_details 'w=1/[\s^2^(Fo^2^)+(0.1112P)^2^+0.7547P] where P=(Fo^2^+2Fc^2^)/3'
_refine_ls_weighting_scheme calc
_refine_ls_wR_factor_gt 0.1759
_refine_ls_wR_factor_ref 0.1950
_reflns_Friedel_coverage 0.790
_reflns_Friedel_fraction_full 0.999
_reflns_Friedel_fraction_max 0.999
_reflns_number_gt 2706
_reflns_number_total 3349
_reflns_threshold_expression 'I > 2\s(I)'
_cod_data_source_file d1sc02963k2.cif
_cod_data_source_block trialr2_b
_cod_original_formula_sum 'C61 H72 F12 Fe2 N20 O12.50 P2'
_cod_database_code 1565188
_shelx_shelxl_version_number 2018/3
_shelx_space_group_comment
;
The symmetry employed for this shelxl refinement is uniquely defined
by the following loop, which should always be used as a source of
symmetry information in preference to the above space-group names.
They are only intended as comments.
;
_shelx_estimated_absorpt_t_max 0.940
_shelx_estimated_absorpt_t_min 0.858
_olex2_refinement_description
;
1. Twinned data refinement
 Scales: 0.573(5)
 0.427(5)
2. Fixed Uiso
 At 1.2 times of:
  All C(H) groups
 At 1.5 times of:
  All C(H,H,H) groups, All O(H) groups
3. Uiso/Uaniso restraints and constraints
Uanis(O1) \\sim Ueq: with sigma of 0.05 and sigma for terminal atoms of 0.01
Uanis(C1) \\sim Ueq, Uanis(C2) \\sim Ueq: with sigma of 0.005 and sigma for
terminal atoms of 0.01
Uanis(N1) \\sim Ueq: with sigma of 0.005 and sigma for terminal atoms of 0.01
Uanis(O2) \\sim Ueq: with sigma of 0.005 and sigma for terminal atoms of 0.01
4. Rigid body (RIGU) restrains
 O, C18
 with sigma for 1-2 distances of 0.004 and sigma for 1-3 distances of 0.004
 P1, F1, F2, F3
 with sigma for 1-2 distances of 0.004 and sigma for 1-3 distances of 0.004
5. Others
 Fixed Sof: O(0.125) C18(0.25)
6.a Aromatic/amide H refined with riding coordinates:
 C3(H3), C5(H5), C6(H6), C11(H11), C12(H12), C15(H15)
6.b Tetrahedral OH refined with riding coordinates:
 O1(H1), O2(H2)
6.c Idealised Me refined as rotating group:
 C7(H7A,H7B,H7C), C10(H10A,H10B,H10C), C13(H13A,H13B,H13C)
6.d Idealised tetrahedral OH refined as rotating group:
 O3(H3A)
;
_smtbx_masks_void_probe_radius 1.2
_smtbx_masks_void_truncation_radius 1.2
_olex2_submission_special_instructions 'No special instructions were received'

loop_
_space_group_symop_operation_xyz
'x, y, z'
'-x, -y, z+1/2'
'-x, y, -z+1/2'
'x, -y, -z'
'x+1/2, y+1/2, z'
'-x+1/2, -y+1/2, z+1/2'
'-x+1/2, y+1/2, -z+1/2'
'x+1/2, -y+1/2, -z'

loop_
_atom_site_label
_atom_site_type_symbol
_atom_site_fract_x
_atom_site_fract_y
_atom_site_fract_z
_atom_site_U_iso_or_equiv
_atom_site_adp_type
_atom_site_occupancy
_atom_site_site_symmetry_order
_atom_site_calc_flag
_atom_site_refinement_flags_posn
_atom_site_refinement_flags_adp
_atom_site_refinement_flags_occupancy
_atom_site_disorder_assembly
_atom_site_disorder_group
C1 C 0.500000 -0.0885(8) 0.750000 0.084(4) Uani 1 2 d S TU P . .
C2 C 0.500000 0.0039(5) 0.750000 0.047(2) Uani 1 2 d S TU P . .
C3 C 0.4880(8) 0.0464(4) 0.6706(6) 0.052(2) Uani 1 1 d . . . . .
H3 H 0.480777 0.018515 0.617928 0.062 Uiso 1 1 calc R U . . .
C4 C 0.4874(7) 0.1306(4) 0.6743(5) 0.042(2) Uani 1 1 d . . . . .
C5 C 0.4659(8) 0.1711(7) 0.5146(7) 0.064(3) Uani 1 1 d . . . . .
H5 H 0.460116 0.120820 0.485971 0.077 Uiso 1 1 calc R U . . .
C6 C 0.4636(9) 0.2468(6) 0.4791(8) 0.070(3) Uani 1 1 d . . . . .
H6 H 0.457801 0.258809 0.419881 0.084 Uiso 1 1 calc R U . . .
C7 C 0.4723(8) 0.3947(6) 0.5304(8) 0.070(3) Uani 1 1 d . . . . .
H7A H 0.429026 0.408194 0.487175 0.105 Uiso 1 1 calc R U . . .
H7B H 0.529086 0.410907 0.509617 0.105 Uiso 1 1 calc R U . . .
H7C H 0.459477 0.423320 0.583811 0.105 Uiso 1 1 calc R U . . .
C8 C 0.4824(6) 0.2690(5) 0.6251(6) 0.044(2) Uani 1 1 d . . . . .
C9 C 0.6225(6) 0.3124(5) 0.7324(6) 0.044(2) Uani 1 1 d . . . . .
C10 C 0.7113(8) 0.1862(6) 0.7104(8) 0.065(3) Uani 1 1 d . . . . .
H10A H 0.686585 0.158948 0.760313 0.097 Uiso 1 1 calc R U . . .
H10B H 0.772582 0.173542 0.706572 0.097 Uiso 1 1 calc R U . . .
H10C H 0.682299 0.167773 0.658246 0.097 Uiso 1 1 calc R U . . .
C11 C 0.7677(7) 0.3329(7) 0.7126(8) 0.072(4) Uani 1 1 d . . . . .
H11 H 0.826634 0.321655 0.703538 0.087 Uiso 1 1 calc R U . . .
C12 C 0.7312(7) 0.4073(6) 0.7213(9) 0.068(4) Uani 1 1 d . . . . .
H12 H 0.760129 0.457679 0.719730 0.081 Uiso 1 1 calc R U . . .
N13 N 0.6439(5) 0.3957(4) 0.7329(6) 0.048(2) Uani 1 1 d . . . . .
C14 C 0.5738(5) 0.4509(4) 0.7421(8) 0.044(2) Uani 1 1 d . . . . .
C15 C 0.5778(5) 0.5353(4) 0.7425(9) 0.051(2) Uani 1 1 d . . . . .
H15 H 0.631103 0.562562 0.737930 0.062 Uiso 1 1 calc R U . . .
C16 C 0.500000 0.5787(5) 0.750000 0.047(2) Uani 1 2 d S T P . .
C17 C 0.500000 0.6719(6) 0.750000 0.063(3) Uani 1 2 d S T P . .
Fe1 Fe 0.500000 0.29049(6) 0.750000 0.0368(5) Uani 1 2 d S T P . .
N2 N 0.4791(6) 0.1849(4) 0.6055(4) 0.046(2) Uani 1 1 d . . . . .
N3 N 0.4715(6) 0.3044(5) 0.5466(6) 0.058(2) Uani 1 1 d . . . . .
N4 N 0.500000 0.4084(4) 0.750000 0.0344(16) Uani 1 2 d S T P . .
N5 N 0.7000(5) 0.2754(5) 0.7196(6) 0.059(2) Uani 1 1 d . . . . .
O1 O 0.4737(9) -0.1244(4) 0.6812(7) 0.120(4) Uani 1 1 d . U . . .
H1 H 0.471952 -0.174253 0.689672 0.180 Uiso 1 1 calc R U . . .
O2 O 0.5676(7) 0.7081(4) 0.7326(9) 0.110(4) Uani 1 1 d . U . . .
H2 H 0.599821 0.677679 0.704430 0.165 Uiso 1 1 calc R U . . .
P1 P 0.7099(5) 1.000000 0.500000 0.105(2) Uani 1 2 d S T P . .
F1 F 0.686(3) 0.987(2) 0.6023(17) 0.395(18) Uani 1 1 d . . . . .
F2 F 0.7799(13) 0.9492(16) 0.480(3) 0.42(2) Uani 1 1 d . . . . .
F3 F 0.6453(13) 0.9358(10) 0.4778(19) 0.249(9) Uani 1 1 d . . . . .
N1 N 0.500000 0.1737(5) 0.750000 0.0369(17) Uani 1 2 d S TU P . .
O3 O 0.6710(12) 0.6686(11) 0.5854(14) 0.174(6) Uani 1 1 d . . . . .
H3A H 0.618309 0.665320 0.575711 0.261 Uiso 1 1 calc R U . . .
C13 C 0.7055(16) 0.7353(13) 0.5402(19) 0.160(9) Uani 1 1 d . . . . .
H13A H 0.713604 0.720608 0.479922 0.240 Uiso 1 1 calc R U . . .
H13B H 0.760803 0.750290 0.565372 0.240 Uiso 1 1 calc R U . . .
H13C H 0.665911 0.781058 0.544141 0.240 Uiso 1 1 calc R U . . .
O O 0.770(5) 0.500000 0.500000 0.102(18) Uani 0.25 2 d S T P . .
C18 C 0.797(4) 0.551(3) 0.581(4) 0.079(14) Uani 0.25 1 d . . P . .

loop_
_atom_site_aniso_label
_atom_site_aniso_U_11
_atom_site_aniso_U_22
_atom_site_aniso_U_33
_atom_site_aniso_U_23
_atom_site_aniso_U_13
_atom_site_aniso_U_12
C1 0.100(7) 0.054(5) 0.099(7) 0.000 0.008(7) 0.000
C2 0.055(5) 0.028(4) 0.057(5) 0.000 0.013(5) 0.000
C3 0.079(7) 0.024(4) 0.053(5) -0.008(3) 0.008(5) -0.002(5)
C4 0.067(6) 0.025(3) 0.035(4) -0.001(3) 0.004(4) -0.007(4)
C5 0.091(9) 0.039(5) 0.062(7) 0.001(5) 0.004(5) 0.003(5)
C6 0.107(9) 0.051(6) 0.051(7) 0.007(5) -0.007(6) 0.011(5)
C7 0.093(9) 0.045(5) 0.072(7) 0.028(5) -0.007(6) 0.005(5)
C8 0.053(6) 0.025(3) 0.056(5) 0.003(4) 0.000(4) -0.001(4)
C9 0.054(5) 0.026(4) 0.051(6) 0.002(4) 0.000(4) 0.005(4)
C10 0.063(6) 0.036(5) 0.095(9) -0.016(5) 0.007(6) 0.013(5)
C11 0.046(6) 0.061(6) 0.110(11) 0.002(6) 0.006(5) 0.009(5)
C12 0.042(5) 0.033(4) 0.128(12) 0.000(5) 0.005(5) -0.007(4)
N13 0.047(4) 0.031(3) 0.065(6) -0.003(3) -0.001(4) 0.003(3)
C14 0.044(4) 0.023(3) 0.065(6) -0.003(5) -0.005(5) 0.002(3)
C15 0.042(5) 0.020(3) 0.092(7) 0.010(5) -0.016(5) -0.004(3)
C16 0.057(7) 0.018(4) 0.065(8) 0.000 0.000(9) 0.000
C17 0.071(9) 0.022(5) 0.096(11) 0.000 -0.001(11) 0.000
Fe1 0.0468(10) 0.0134(6) 0.0502(10) 0.000 0.0006(9) 0.000
N2 0.077(6) 0.030(3) 0.032(4) 0.001(3) 0.001(3) 0.002(4)
N3 0.081(6) 0.040(4) 0.054(5) 0.013(4) -0.013(4) -0.005(4)
N4 0.039(5) 0.017(3) 0.047(5) 0.000 0.002(6) 0.000
N5 0.044(5) 0.037(4) 0.096(7) -0.003(4) -0.002(4) 0.018(4)
O1 0.207(10) 0.038(3) 0.115(7) -0.025(4) 0.052(7) -0.047(5)
O2 0.111(6) 0.033(3) 0.187(10) -0.005(6) 0.020(7) -0.015(4)
P1 0.078(4) 0.099(5) 0.138(6) -0.029(4) 0.000 0.000
F1 0.51(5) 0.49(4) 0.183(17) 0.05(2) 0.02(2) 0.15(4)
F2 0.120(10) 0.37(3) 0.76(5) -0.33(4) -0.03(2) 0.075(14)
F3 0.189(13) 0.153(12) 0.41(3) 0.002(15) -0.067(16) -0.069(10)
N1 0.042(4) 0.030(3) 0.038(4) 0.000 0.003(5) 0.000
O3 0.172(15) 0.155(13) 0.196(17) 0.013(12) 0.029(13) -0.010(13)
C13 0.136(18) 0.121(16) 0.22(3) 0.021(18) 0.017(16) 0.012(15)
O 0.14(5) 0.019(19) 0.14(4) 0.00(2) 0.000 0.000
C18 0.09(3) 0.05(2) 0.10(3) 0.041(19) -0.02(3) -0.01(2)

loop_
_atom_type_symbol
_atom_type_description
_atom_type_scat_dispersion_real
_atom_type_scat_dispersion_imag
_atom_type_scat_source
C C 0.0033 0.0016 'International Tables Vol C Tables 4.2.6.8 and 6.1.1.4'
H H 0.0000 0.0000 'International Tables Vol C Tables 4.2.6.8 and 6.1.1.4'
F F 0.0171 0.0103 'International Tables Vol C Tables 4.2.6.8 and 6.1.1.4'
Fe Fe 0.3463 0.8444 'International Tables Vol C Tables 4.2.6.8 and 6.1.1.4'
N N 0.0061 0.0033 'International Tables Vol C Tables 4.2.6.8 and 6.1.1.4'
O O 0.0106 0.0060 'International Tables Vol C Tables 4.2.6.8 and 6.1.1.4'
P P 0.1023 0.0942 'International Tables Vol C Tables 4.2.6.8 and 6.1.1.4'

loop_
_geom_angle_atom_site_label_1
_geom_angle_atom_site_label_2
_geom_angle_atom_site_label_3
_geom_angle
_geom_angle_site_symmetry_1
_geom_angle_site_symmetry_3
_geom_angle_publ_flag
O1 C1 C2 117.4(7) 3_656 . ?
O1 C1 C2 117.4(7) . . ?
O1 C1 O1 125.3(14) . 3_656 ?
C3 C2 C1 119.3(4) . . ?
C3 C2 C1 119.3(4) 3_656 . ?
C3 C2 C3 121.3(9) . 3_656 ?
C2 C3 H3 121.5 . . ?
C4 C3 C2 117.0(8) . . ?
C4 C3 H3 121.5 . . ?
C3 C4 N2 127.4(7) . . ?
N1 C4 C3 123.1(7) . . ?
N1 C4 N2 109.4(6) . . ?
C6 C5 H5 127.7 . . ?
C6 C5 N2 104.7(10) . . ?
N2 C5 H5 127.7 . . ?
C5 C6 H6 125.9 . . ?
C5 C6 N3 108.2(9) . . ?
N3 C6 H6 125.9 . . ?
H7A C7 H7B 109.5 . . ?
H7A C7 H7C 109.5 . . ?
H7B C7 H7C 109.5 . . ?
N3 C7 H7A 109.5 . . ?
N3 C7 H7B 109.5 . . ?
N3 C7 H7C 109.5 . . ?
N2 C8 Fe1 112.8(6) . . ?
N3 C8 Fe1 144.4(7) . . ?
N3 C8 N2 102.8(7) . . ?
N13 C9 Fe1 114.0(6) . . ?
N5 C9 N13 103.1(7) . . ?
N5 C9 Fe1 142.8(6) . . ?
H10A C10 H10B 109.5 . . ?
H10A C10 H10C 109.5 . . ?
H10B C10 H10C 109.5 . . ?
N5 C10 H10A 109.5 . . ?
N5 C10 H10B 109.5 . . ?
N5 C10 H10C 109.5 . . ?
C12 C11 H11 126.6 . . ?
C12 C11 N5 106.7(9) . . ?
N5 C11 H11 126.6 . . ?
C11 C12 H12 126.4 . . ?
C11 C12 N13 107.2(9) . . ?
N13 C12 H12 126.4 . . ?
C9 N13 C14 116.2(7) . . ?
C12 N13 C9 111.5(7) . . ?
C12 N13 C14 132.3(7) . . ?
C15 C14 N13 127.2(7) . . ?
N4 C14 N13 109.0(6) . . ?
N4 C14 C15 123.8(7) . . ?
C14 C15 H15 121.0 . . ?
C14 C15 C16 118.0(7) . . ?
C16 C15 H15 121.0 . . ?
C15 C16 C15 118.9(8) 3_656 . ?
C15 C16 C17 120.5(4) . . ?
C15 C16 C17 120.5(4) 3_656 . ?
O2 C17 C16 118.9(5) . . ?
O2 C17 C16 118.9(5) 3_656 . ?
O2 C17 O2 122.2(10) . 3_656 ?
C8 Fe1 C8 159.5(5) . 3_656 ?
C9 Fe1 C8 92.0(4) 3_656 . ?
C9 Fe1 C8 91.7(4) . . ?
C9 Fe1 C8 91.7(4) 3_656 3_656 ?
C9 Fe1 C8 92.0(4) . 3_656 ?
C9 Fe1 C9 158.7(5) 3_656 . ?
N4 Fe1 C8 100.3(2) . . ?
N4 Fe1 C8 100.3(2) . 3_656 ?
N4 Fe1 C9 79.4(2) . 3_656 ?
N4 Fe1 C9 79.4(2) . . ?
N1 Fe1 C8 79.7(2) . . ?
N1 Fe1 C8 79.7(2) . 3_656 ?
N1 Fe1 C9 100.6(2) . . ?
N1 Fe1 C9 100.6(2) . 3_656 ?
N1 Fe1 N4 180.0 . . ?
C4 N2 C5 131.2(7) . . ?
C4 N2 C8 117.2(7) . . ?
C8 N2 C5 111.6(7) . . ?
C6 N3 C7 122.5(8) . . ?
C8 N3 C6 112.6(8) . . ?
C8 N3 C7 124.8(9) . . ?
C14 N4 C14 117.4(7) . 3_656 ?
C14 N4 Fe1 121.3(4) 3_656 . ?
C14 N4 Fe1 121.3(4) . . ?
C9 N5 C10 124.1(8) . . ?
C9 N5 C11 111.5(8) . . ?
C11 N5 C10 124.4(8) . . ?
C1 O1 H1 109.5 . . ?
C17 O2 H2 109.5 . . ?
F1 P1 F1 154(3) 4_576 . ?
F2 P1 F1 92(2) 4_576 . ?
F2 P1 F1 108(2) . . ?
F2 P1 F1 108(2) 4_576 4_576 ?
F2 P1 F1 92(2) . 4_576 ?
F2 P1 F2 79(2) . 4_576 ?
F2 P1 F3 171.3(15) 4_576 . ?
F2 P1 F3 171.3(15) . 4_576 ?
F2 P1 F3 92.6(12) . . ?
F2 P1 F3 92.6(12) 4_576 4_576 ?
F3 P1 F1 73.6(13) 4_576 . ?
F3 P1 F1 73.6(13) . 4_576 ?
F3 P1 F1 89.1(18) 4_576 4_576 ?
F3 P1 F1 89.1(18) . . ?
F3 P1 F3 95.9(18) . 4_576 ?
P1 F2 F2 50.6(10) . 4_576 ?
C4 N1 C4 118.3(8) . 3_656 ?
C4 N1 Fe1 120.8(4) 3_656 . ?
C4 N1 Fe1 120.8(4) . . ?
C13 O3 H3A 109.5 . . ?
O3 C13 H13A 109.5 . . ?
O3 C13 H13B 109.5 . . ?
O3 C13 H13C 109.5 . . ?
H13A C13 H13B 109.5 . . ?
H13A C13 H13C 109.5 . . ?
H13B C13 H13C 109.5 . . ?
C18 O C18 149(7) 4_566 . ?

loop_
_geom_bond_atom_site_label_1
_geom_bond_atom_site_label_2
_geom_bond_distance
_geom_bond_site_symmetry_2
_geom_bond_publ_flag
C1 C2 1.501(15) . ?
C1 O1 1.267(11) . ?
C1 O1 1.267(11) 3_656 ?
C2 C3 1.408(10) 3_656 ?
C2 C3 1.408(10) . ?
C3 H3 0.9300 . ?
C3 C4 1.368(10) . ?
C4 N2 1.378(10) . ?
C4 N1 1.365(9) . ?
C5 H5 0.9300 . ?
C5 C6 1.344(15) . ?
C5 N2 1.422(13) . ?
C6 H6 0.9300 . ?
C6 N3 1.397(14) . ?
C7 H7A 0.9600 . ?
C7 H7B 0.9600 . ?
C7 H7C 0.9600 . ?
C7 N3 1.488(11) . ?
C8 Fe1 1.959(9) . ?
C8 N2 1.399(10) . ?
C8 N3 1.340(12) . ?
C9 N13 1.392(10) . ?
C9 Fe1 1.924(9) . ?
C9 N5 1.342(11) . ?
C10 H10A 0.9600 . ?
C10 H10B 0.9600 . ?
C10 H10C 0.9600 . ?
C10 N5 1.465(11) . ?
C11 H11 0.9300 . ?
C11 C12 1.337(14) . ?
C11 N5 1.397(13) . ?
C12 H12 0.9300 . ?
C12 N13 1.358(13) . ?
N13 C14 1.404(10) . ?
C14 C15 1.371(9) . ?
C14 N4 1.328(9) . ?
C15 H15 0.9300 . ?
C15 C16 1.387(9) . ?
C16 C17 1.514(12) . ?
C17 O2 1.218(10) . ?
C17 O2 1.218(10) 3_656 ?
Fe1 N4 1.915(6) . ?
Fe1 N1 1.896(8) . ?
O1 H1 0.8200 . ?
O2 H2 0.8200 . ?
P1 F1 1.62(3) . ?
P1 F1 1.62(3) 4_576 ?
P1 F2 1.384(18) . ?
P1 F2 1.384(18) 4_576 ?
P1 F3 1.475(15) 4_576 ?
P1 F3 1.475(15) . ?
F2 F2 1.76(4) 4_576 ?
O3 H3A 0.8200 . ?
O3 C13 1.39(2) . ?
C13 H13A 0.9600 . ?
C13 H13B 0.9600 . ?
C13 H13C 0.9600 . ?
O C18 1.55(6) . ?
O C18 1.55(6) 4_566 ?

loop_
_geom_torsion_atom_site_label_1
_geom_torsion_atom_site_label_2
_geom_torsion_atom_site_label_3
_geom_torsion_atom_site_label_4
_geom_torsion
_geom_torsion_site_symmetry_1
_geom_torsion_site_symmetry_2
_geom_torsion_site_symmetry_3
_geom_torsion_site_symmetry_4
_geom_torsion_publ_flag
C1 C2 C3 C4 179.2(7) . . . . ?
C2 C3 C4 N2 178.2(9) . . . . ?
C2 C3 C4 N1 1.7(15) . . . . ?
C3 C2 C3 C4 -0.8(7) 3_656 . . . ?
C3 C4 N2 C5 2.6(18) . . . . ?
C3 C4 N2 C8 -178.5(10) . . . . ?
C3 C4 N1 C4 -0.9(8) . . . 3_656 ?
C3 C4 N1 Fe1 179.1(8) . . . . ?
C5 C6 N3 C7 179.3(9) . . . . ?
C5 C6 N3 C8 2.5(15) . . . . ?
C6 C5 N2 C4 -179.5(11) . . . . ?
C6 C5 N2 C8 1.6(13) . . . . ?
C8 Fe1 N1 C4 178.6(6) . . . 3_656 ?
C8 Fe1 N1 C4 178.6(6) 3_656 . . . ?
C8 Fe1 N1 C4 -1.4(6) 3_656 . . 3_656 ?
C8 Fe1 N1 C4 -1.4(6) . . . . ?
C9 N13 C14 C15 -178.4(12) . . . . ?
C9 N13 C14 N4 1.1(12) . . . . ?
C9 Fe1 N1 C4 88.7(6) . . . 3_656 ?
C9 Fe1 N1 C4 88.7(6) 3_656 . . . ?
C9 Fe1 N1 C4 -91.3(6) . . . . ?
C9 Fe1 N1 C4 -91.3(6) 3_656 . . 3_656 ?
C11 C12 N13 C9 0.4(14) . . . . ?
C11 C12 N13 C14 -177.2(11) . . . . ?
C12 C11 N5 C9 0.0(13) . . . . ?
C12 C11 N5 C10 177.6(10) . . . . ?
C12 N13 C14 C15 -1(2) . . . . ?
C12 N13 C14 N4 178.6(11) . . . . ?
N13 C9 N5 C10 -177.4(9) . . . . ?
N13 C9 N5 C11 0.2(11) . . . . ?
N13 C14 C15 C16 178.2(9) . . . . ?
N13 C14 N4 C14 -178.9(10) . . . 3_656 ?
N13 C14 N4 Fe1 1.1(10) . . . . ?
C14 C15 C16 C15 0.6(8) . . . 3_656 ?
C14 C15 C16 C17 -179.4(8) . . . . ?
C15 C14 N4 C14 0.6(9) . . . 3_656 ?
C15 C14 N4 Fe1 -179.4(9) . . . . ?
C15 C16 C17 O2 8.9(10) . . . . ?
C15 C16 C17 O2 -171.1(10) . . . 3_656 ?
C15 C16 C17 O2 8.9(10) 3_656 . . 3_656 ?
C15 C16 C17 O2 -171.1(10) 3_656 . . . ?
Fe1 C8 N2 C4 0.6(10) . . . . ?
Fe1 C8 N2 C5 179.7(7) . . . . ?
Fe1 C8 N3 C6 178.8(11) . . . . ?
Fe1 C8 N3 C7 2.1(18) . . . . ?
Fe1 C9 N13 C12 179.3(8) . . . . ?
Fe1 C9 N13 C14 -2.7(11) . . . . ?
Fe1 C9 N5 C10 3.2(17) . . . . ?
Fe1 C9 N5 C11 -179.2(10) . . . . ?
N2 C4 N1 C4 -177.9(9) . . . 3_656 ?
N2 C4 N1 Fe1 2.1(9) . . . . ?
N2 C5 C6 N3 -2.4(14) . . . . ?
N2 C8 N3 C6 -1.4(12) . . . . ?
N2 C8 N3 C7 -178.1(9) . . . . ?
N3 C8 N2 C4 -179.2(9) . . . . ?
N3 C8 N2 C5 -0.1(11) . . . . ?
N4 C14 C15 C16 -1.2(18) . . . . ?
N5 C9 N13 C12 -0.3(12) . . . . ?
N5 C9 N13 C14 177.7(9) . . . . ?
N5 C11 C12 N13 -0.2(14) . . . . ?
O1 C1 C2 C3 167.7(8) . . . 3_656 ?
O1 C1 C2 C3 167.7(8) 3_656 . . . ?
O1 C1 C2 C3 -12.3(8) 3_656 . . 3_656 ?
O1 C1 C2 C3 -12.3(8) . . . . ?
F1 P1 F2 F2 -88(3) . . . 4_576 ?
F1 P1 F2 F2 108(2) 4_576 . . 4_576 ?
F3 P1 F2 F2 -178(2) . . . 4_576 ?
N1 C4 N2 C5 179.5(9) . . . . ?
N1 C4 N2 C8 -1.7(11) . . . . ?

loop_
_twin_individual_id
_twin_individual_mass_fraction_refined
1 0.573(5)
2 0.427(5)
